data_1001204
loop_
_publ_author_name
'Nguyen, N'
'Choisnet, J'
'Hervieu, M'
'Raveau, B'

_publ_section_title
;
Oxygen Defect K~2~NiF~4~-Type Oxides: The Compounds La~2-x~Sr~x~CuO~4-
x/2+d~
;
_journal_coden_ASTM JSSCBI
_journal_name_full 'Journal of Solid State Chemistry'
_journal_page_first 120
_journal_page_last 127
_journal_paper_doi 10.1016/0022-4596(81)90310-8
_journal_volume 39
_journal_year 1981
_chemical_formula_analytical 'La0.8 Sr1.2 Cu O3.4'
_chemical_formula_structural 'La.74 Sr1.2 Cu O4'
_chemical_formula_sum 'Cu La0.74 O4 Sr1.2'
_chemical_name_systematic
;
Lathanum strontium copper oxide (0.8/1.2/1/3.4)
;
_space_group_IT_number 139
_symmetry_cell_setting tetragonal
_symmetry_Int_Tables_number 139
_symmetry_space_group_name_Hall '-I 4 2'
_symmetry_space_group_name_H-M 'I 4/m m m'
_cell_angle_alpha 90
_cell_angle_beta 90
_cell_angle_gamma 90
_cell_formula_units_Z 50
_cell_length_a 18.804
_cell_length_b 18.804
_cell_length_c 12.941
_cell_volume 4575.8
_refine_ls_R_factor_all 0.064
_cod_original_formula_sum 'Cu La.74 O4 Sr1.2'
_cod_database_code 1001204

loop_
_symmetry_equiv_pos_as_xyz
x,y,z
-x,-y,z
-x,y,z
x,-y,z
-y,x,z
y,-x,z
y,x,z
-y,-x,z
-x,-y,-z
x,y,-z
x,-y,-z
-x,y,-z
y,-x,-z
-y,x,-z
-y,-x,-z
y,x,-z
1/2+x,1/2+y,1/2+z
1/2-x,1/2-y,1/2+z
1/2-x,1/2+y,1/2+z
1/2+x,1/2-y,1/2+z
1/2-y,1/2+x,1/2+z
1/2+y,1/2-x,1/2+z
1/2+y,1/2+x,1/2+z
1/2-y,1/2-x,1/2+z
1/2-x,1/2-y,1/2-z
1/2+x,1/2+y,1/2-z
1/2+x,1/2-y,1/2-z
1/2-x,1/2+y,1/2-z
1/2+y,1/2-x,1/2-z
1/2-y,1/2+x,1/2-z
1/2-y,1/2-x,1/2-z
1/2+y,1/2+x,1/2-z

loop_
_atom_site_label
_atom_site_type_symbol
_atom_site_symmetry_multiplicity
_atom_site_Wyckoff_symbol
_atom_site_fract_x
_atom_site_fract_y
_atom_site_fract_z
_atom_site_occupancy
_atom_site_attached_hydrogens
_atom_site_calc_flag
Sr1 Sr2+ 4 e 0. 0. 0.347 1. 0 d
Sr2 Sr2+ 16 n 0.194 0. 0.359 0.75 0 d
La1 La3+ 16 n 0.194 0. 0.359 0.25 0 d
Sr3 Sr2+ 16 n 0.403 0. 0.356 0.75 0 d
La2 La3+ 16 n 0.403 0. 0.356 0.25 0 d
Sr4 Sr2+ 16 m 0.2 0.2 0.357 1. 0 d
Sr5 Sr2+ 16 m 0.41 0.41 0.358 1. 0 d
La3 La3+ 32 o 0.389 0.192 0.357 0.9 0 d
Cu1 Cu2+ 2 a 0. 0. 0. 1. 0 d
Cu2 Cu2+ 8 i 0.2 0. 0. 1. 0 d
Cu3 Cu2+ 8 i 0.4 0. 0. 1. 0 d
Cu4 Cu2+ 8 h 0.2 0.2 0. 1. 0 d
Cu5 Cu2+ 8 h 0.405 0.405 0. 1. 0 d
Cu6 Cu2+ 16 l 0.403 0.205 0. 1. 0 d
O1 O2- 4 e 0. 0. 0.168 1. 0 d
O2 O2- 16 n 0.216 0. 0.168 1. 0 d
O3 O2- 16 n 0.382 0. 0.168 1. 0 d
O4 O2- 16 m 0.182 0.182 0.172 1. 0 d
O5 O2- 16 m 0.4 0.4 0.168 1. 0 d
O6 O2- 32 o 0.4 0.202 0.163 1. 0 d
O7 O2- 8 i 0.1 0. 0. 1. 0 d
O8 O2- 8 i 0.3 0. 0. 1. 0 d
O9 O2- 4 c 0. 0.5 0. 1. 0 d
O10 O2- 16 l 0.214 0.1 0. 1. 0 d
O11 O2- 16 l 0.43 0.1 0. 1. 0 d
O12 O2- 16 l 0.3 0.2 0. 1. 0 d
O13 O2- 16 l 0.39 0.31 0. 1. 0 d
O14 O2- 8 j 0.2 0.5 0. 1. 0 d
O15 O2- 8 j 0.4 0.5 0. 1. 0 d

loop_
_atom_type_symbol
_atom_type_oxidation_number
Sr2+ 2.000
La3+ 3.000
Cu2+ 2.000
O2- -2.000
